data_7215297
loop_
_publ_author_name
'Cui, Ke-Hui'
'Yao, Shi-Yan'
'Li, Hai-Qin'
'Li, Yan-Tao'
'Zhao, Hai-Ping'
'Jiang, Chun-Jie'
'Tian, Yun-Qi'

_publ_section_title
;
 Acentric and chiral four-connected metal--organic frameworks based on the
 racemic binaphthol-like chiral ligand of 4-(1-H(or
 methyl)-imidaozol-1-yl)benzoic acid
;
_journal_issue 10
_journal_name_full CrystEngComm
_journal_page_first 3432
_journal_paper_doi 10.1039/c0ce00789g
_journal_volume 13
_journal_year 2011
_chemical_formula_moiety 'C20 H14 N4 O4 Zn'
_chemical_formula_sum 'C20 H14 N4 O4 Zn'
_chemical_formula_weight 439.72
_chemical_name_systematic
;
?
;
_space_group_IT_number 95
_symmetry_cell_setting tetragonal
_symmetry_space_group_name_Hall 'P 4cw 2c'
_symmetry_space_group_name_H-M 'P 43 2 2'
_atom_sites_solution_hydrogens geom
_atom_sites_solution_primary direct
_atom_sites_solution_secondary difmap
_audit_creation_method SHELXL-97
_cell_angle_alpha 90.00
_cell_angle_beta 90.00
_cell_angle_gamma 90.00
_cell_formula_units_Z 4
_cell_length_a 8.0674(4)
_cell_length_b 8.0674(4)
_cell_length_c 28.0367(6)
_cell_measurement_reflns_used 79
_cell_measurement_temperature 293(2)
_cell_measurement_theta_max 30.85
_cell_measurement_theta_min 1.52
_cell_volume 1824.71(13)
_computing_cell_refinement 'SAINT (Bruker, 1999)'
_computing_data_collection 'SMART (Bruker, 1997)'
_computing_data_reduction SAINT
_computing_structure_refinement 'SHELXL-97 (Sheldrick, 1997)'
_computing_structure_solution 'SHELXL-97 (Sheldrick, 1997)'
_diffrn_ambient_temperature 293(2)
_diffrn_measured_fraction_theta_full 0.999
_diffrn_measured_fraction_theta_max 0.998
_diffrn_measurement_device_type 'CCD area detector'
_diffrn_measurement_method 'omega scans'
_diffrn_radiation_monochromator graphite
_diffrn_radiation_source 'fine-focus sealed tube'
_diffrn_radiation_type MoK\a
_diffrn_radiation_wavelength 0.71073
_diffrn_reflns_av_R_equivalents 0.0699
_diffrn_reflns_av_sigmaI/netI 0.0501
_diffrn_reflns_limit_h_max 9
_diffrn_reflns_limit_h_min -9
_diffrn_reflns_limit_k_max 7
_diffrn_reflns_limit_k_min -9
_diffrn_reflns_limit_l_max 33
_diffrn_reflns_limit_l_min -34
_diffrn_reflns_number 9881
_diffrn_reflns_theta_full 25.00
_diffrn_reflns_theta_max 25.88
_diffrn_reflns_theta_min 2.52
_exptl_absorpt_coefficient_mu 1.383
_exptl_absorpt_correction_T_max 0.86
_exptl_absorpt_correction_T_min 0.78
_exptl_absorpt_correction_type multi-scan
_exptl_absorpt_process_details '(SADABS; Bruker, 2000)'
_exptl_crystal_colour colourless
_exptl_crystal_density_diffrn 1.601
_exptl_crystal_density_method 'not measured'
_exptl_crystal_description block
_exptl_crystal_F_000 896
_exptl_crystal_size_max 0.18
_exptl_crystal_size_mid 0.13
_exptl_crystal_size_min 0.11
_refine_diff_density_max 0.264
_refine_diff_density_min -0.711
_refine_diff_density_rms 0.071
_refine_ls_abs_structure_details 'Flack H D (1983), Acta Cryst. A39, 876-881'
_refine_ls_abs_structure_Flack 0.01(4)
_refine_ls_extinction_method none
_refine_ls_goodness_of_fit_ref 1.007
_refine_ls_hydrogen_treatment constr
_refine_ls_matrix_type full
_refine_ls_number_parameters 132
_refine_ls_number_reflns 1771
_refine_ls_number_restraints 0
_refine_ls_restrained_S_all 1.007
_refine_ls_R_factor_all 0.0706
_refine_ls_R_factor_gt 0.0435
_refine_ls_shift/su_max 0.000
_refine_ls_shift/su_mean 0.000
_refine_ls_structure_factor_coef Fsqd
_refine_ls_weighting_details 'calc w=1/[\s^2^(Fo^2^)+(0.0591P)^2^+0.0000P] where P=(Fo^2^+2Fc^2^)/3'
_refine_ls_weighting_scheme calc
_refine_ls_wR_factor_gt 0.1008
_refine_ls_wR_factor_ref 0.1141
_reflns_number_gt 1273
_reflns_number_total 1771
_reflns_threshold_expression >2sigma(I)
_cod_data_source_file c0ce00789g.txt
_cod_data_source_block 2
_cod_depositor_comments
;
The following automatic conversions were performed:

'_symmetry_cell_setting' value 'Tetragonal' changed to 'tetragonal'
according to
/usr/data/users/saulius/automatic-downloads/retrospective/RSC/lib/dictionaries/cif_core.dic
dictionary named 'cif_core.dic' version 2.4.2 from
2011-04-26.

'_exptl_absorpt_correction_type' value 'MULTI-SCAN'
changed to 'multi-scan' according to
/usr/data/users/saulius/automatic-downloads/retrospective/RSC/lib/dictionaries/cif_core.dic
dictionary named 'cif_core.dic' version 2.4.2 from 2011-04-26.

Automatic conversion script
Id: cif_fix_values 2281 2013-09-26 08:29:07Z andrius 
;
_cod_original_sg_symbol_H-M P4(3)22
_cod_database_code 7215297

loop_
_symmetry_equiv_pos_as_xyz
'x, y, z'
'-x, -y, z+1/2'
'-y, x, z+3/4'
'y, -x, z+1/4'
'-x, y, -z'
'x, -y, -z+1/2'
'y, x, -z+1/4'
'-y, -x, -z+3/4'

loop_
_atom_site_label
_atom_site_type_symbol
_atom_site_fract_x
_atom_site_fract_y
_atom_site_fract_z
_atom_site_U_iso_or_equiv
_atom_site_adp_type
_atom_site_occupancy
_atom_site_symmetry_multiplicity
_atom_site_calc_flag
_atom_site_refinement_flags
Zn1 Zn 0.0000 0.01115(8) 0.0000 0.0338(2) Uani 1 2 d S
C1 C 0.0165(6) 0.2529(6) 0.08260(17) 0.0477(12) Uani 1 1 d .
H1A H -0.0846 0.2188 0.0951 0.057 Uiso 1 1 calc R
C2 C 0.2360(5) 0.2583(5) 0.04027(16) 0.0373(10) Uani 1 1 d .
H2A H 0.3176 0.2320 0.0181 0.045 Uiso 1 1 calc R
C3 C 0.1003(6) 0.3888(6) 0.09659(17) 0.0477(13) Uani 1 1 d .
H3A H 0.0693 0.4654 0.1197 0.057 Uiso 1 1 calc R
C4 C 0.3626(5) 0.5186(5) 0.06779(14) 0.0331(10) Uani 1 1 d .
C5 C 0.5283(5) 0.4794(5) 0.06379(15) 0.0374(10) Uani 1 1 d .
H5A H 0.5626 0.3694 0.0647 0.045 Uiso 1 1 calc R
C6 C 0.3094(6) 0.6824(5) 0.06867(15) 0.0388(10) Uani 1 1 d .
H6A H 0.1977 0.7079 0.0723 0.047 Uiso 1 1 calc R
C7 C 0.6435(5) 0.6062(5) 0.05836(14) 0.0382(11) Uani 1 1 d .
H7A H 0.7553 0.5810 0.0548 0.046 Uiso 1 1 calc R
C8 C 0.4260(6) 0.8061(6) 0.06408(15) 0.0381(11) Uani 1 1 d .
H8A H 0.3922 0.9163 0.0649 0.046 Uiso 1 1 calc R
C9 C 0.5920(6) 0.7695(6) 0.05824(15) 0.0353(11) Uani 1 1 d .
C10 C 0.7120(7) 0.9110(6) 0.04844(16) 0.0433(12) Uani 1 1 d .
N1 N 0.1021(4) 0.1713(4) 0.04696(13) 0.0408(10) Uani 1 1 d .
N2 N 0.2418(4) 0.3897(4) 0.06912(12) 0.0369(9) Uani 1 1 d .
O1 O 0.8523(4) 0.8613(4) 0.03273(12) 0.0526(9) Uani 1 1 d .
O2 O 0.6678(4) 1.0549(4) 0.05373(12) 0.0577(10) Uani 1 1 d .

loop_
_atom_site_aniso_label
_atom_site_aniso_U_11
_atom_site_aniso_U_22
_atom_site_aniso_U_33
_atom_site_aniso_U_23
_atom_site_aniso_U_13
_atom_site_aniso_U_12
Zn1 0.0292(4) 0.0265(4) 0.0458(4) 0.000 0.0027(3) 0.000
C1 0.040(3) 0.045(3) 0.058(3) -0.007(2) 0.016(3) -0.015(2)
C2 0.037(3) 0.034(3) 0.041(3) -0.005(2) 0.002(2) -0.004(2)
C3 0.045(3) 0.045(3) 0.053(3) -0.007(2) 0.013(2) -0.010(2)
C4 0.037(2) 0.034(2) 0.028(2) 0.000(2) 0.0039(19) -0.008(2)
C5 0.043(3) 0.032(2) 0.037(2) -0.0018(18) 0.0046(19) -0.0020(19)
C6 0.034(3) 0.039(3) 0.043(3) -0.002(2) 0.004(2) -0.0052(19)
C7 0.033(3) 0.041(3) 0.041(3) -0.001(2) 0.005(2) -0.006(2)
C8 0.049(3) 0.027(2) 0.038(3) -0.003(2) 0.001(2) -0.002(2)
C9 0.037(3) 0.035(3) 0.034(3) 0.001(2) 0.001(2) -0.007(2)
C10 0.045(3) 0.042(3) 0.042(3) 0.001(2) -0.001(2) -0.011(2)
N1 0.037(2) 0.038(2) 0.048(2) -0.0005(18) 0.0033(18) -0.0102(18)
N2 0.041(2) 0.029(2) 0.041(2) -0.0067(18) 0.0108(19) -0.0073(17)
O1 0.046(2) 0.046(2) 0.066(2) 0.0027(18) 0.0066(18) -0.0127(16)
O2 0.059(2) 0.0343(19) 0.079(3) 0.0021(18) 0.011(2) -0.0171(17)

loop_
_atom_type_symbol
_atom_type_description
_atom_type_scat_dispersion_real
_atom_type_scat_dispersion_imag
_atom_type_scat_source
C C 0.0033 0.0016 'International Tables Vol C Tables 4.2.6.8 and 6.1.1.4'
H H 0.0000 0.0000 'International Tables Vol C Tables 4.2.6.8 and 6.1.1.4'
N N 0.0061 0.0033 'International Tables Vol C Tables 4.2.6.8 and 6.1.1.4'
O O 0.0106 0.0060 'International Tables Vol C Tables 4.2.6.8 and 6.1.1.4'
Zn Zn 0.2839 1.4301 'International Tables Vol C Tables 4.2.6.8 and 6.1.1.4'

loop_
_geom_angle_atom_site_label_1
_geom_angle_atom_site_label_2
_geom_angle_atom_site_label_3
_geom_angle
_geom_angle_site_symmetry_1
_geom_angle_site_symmetry_3
O1 Zn1 O1 102.4(2) 5_645 1_445
O1 Zn1 N1 117.31(14) 5_645 .
O1 Zn1 N1 110.02(15) 1_445 .
O1 Zn1 N1 110.02(15) 5_645 5
O1 Zn1 N1 117.31(14) 1_445 5
N1 Zn1 N1 100.5(2) . 5
C3 C1 N1 110.4(4) . .
C3 C1 H1A 124.8 . .
N1 C1 H1A 124.8 . .
N1 C2 N2 111.7(4) . .
N1 C2 H2A 124.1 . .
N2 C2 H2A 124.1 . .
C1 C3 N2 104.9(4) . .
C1 C3 H3A 127.5 . .
N2 C3 H3A 127.5 . .
C5 C4 C6 121.3(4) . .
C5 C4 N2 119.8(4) . .
C6 C4 N2 118.8(4) . .
C4 C5 C7 119.2(4) . .
C4 C5 H5A 120.4 . .
C7 C5 H5A 120.4 . .
C8 C6 C4 118.5(4) . .
C8 C6 H6A 120.8 . .
C4 C6 H6A 120.8 . .
C9 C7 C5 120.1(4) . .
C9 C7 H7A 120.0 . .
C5 C7 H7A 120.0 . .
C6 C8 C9 121.2(4) . .
C6 C8 H8A 119.4 . .
C9 C8 H8A 119.4 . .
C7 C9 C8 119.7(4) . .
C7 C9 C10 121.7(4) . .
C8 C9 C10 118.5(4) . .
O2 C10 O1 126.7(5) . .
O2 C10 C9 120.3(5) . .
O1 C10 C9 112.9(4) . .
C2 N1 C1 105.2(4) . .
C2 N1 Zn1 126.1(3) . .
C1 N1 Zn1 124.9(3) . .
C2 N2 C3 107.8(4) . .
C2 N2 C4 126.0(4) . .
C3 N2 C4 125.8(4) . .
C10 O1 Zn1 120.9(3) . 1_665

loop_
_geom_bond_atom_site_label_1
_geom_bond_atom_site_label_2
_geom_bond_distance
_geom_bond_site_symmetry_2
Zn1 O1 1.929(3) 5_645
Zn1 O1 1.929(3) 1_445
Zn1 N1 2.020(4) .
Zn1 N1 2.020(4) 5
C1 C3 1.346(6) .
C1 N1 1.381(5) .
C1 H1A 0.9300 .
C2 N1 1.301(5) .
C2 N2 1.335(5) .
C2 H2A 0.9300 .
C3 N2 1.377(5) .
C3 H3A 0.9300 .
C4 C5 1.378(5) .
C4 C6 1.389(6) .
C4 N2 1.426(5) .
C5 C7 1.391(5) .
C5 H5A 0.9300 .
C6 C8 1.377(6) .
C6 H6A 0.9300 .
C7 C9 1.381(6) .
C7 H7A 0.9300 .
C8 C9 1.382(6) .
C8 H8A 0.9300 .
C9 C10 1.522(6) .
C10 O2 1.223(5) .
C10 O1 1.279(5) .
O1 Zn1 1.929(3) 1_665

loop_
_geom_torsion_atom_site_label_1
_geom_torsion_atom_site_label_2
_geom_torsion_atom_site_label_3
_geom_torsion_atom_site_label_4
_geom_torsion
_geom_torsion_site_symmetry_1
_geom_torsion_site_symmetry_4
N1 C1 C3 N2 -0.6(6) . .
C6 C4 C5 C7 -2.9(6) . .
N2 C4 C5 C7 174.5(4) . .
C5 C4 C6 C8 1.8(6) . .
N2 C4 C6 C8 -175.6(4) . .
C4 C5 C7 C9 1.6(6) . .
C4 C6 C8 C9 0.6(7) . .
C5 C7 C9 C8 0.7(7) . .
C5 C7 C9 C10 -175.0(4) . .
C6 C8 C9 C7 -1.9(7) . .
C6 C8 C9 C10 174.0(4) . .
C7 C9 C10 O2 -171.9(5) . .
C8 C9 C10 O2 12.3(7) . .
C7 C9 C10 O1 11.3(6) . .
C8 C9 C10 O1 -164.5(4) . .
N2 C2 N1 C1 0.0(5) . .
N2 C2 N1 Zn1 158.7(3) . .
C3 C1 N1 C2 0.4(6) . .
C3 C1 N1 Zn1 -158.7(3) . .
O1 Zn1 N1 C2 44.3(4) 5_645 .
O1 Zn1 N1 C2 160.8(4) 1_445 .
N1 Zn1 N1 C2 -74.9(3) 5 .
O1 Zn1 N1 C1 -160.9(4) 5_645 .
O1 Zn1 N1 C1 -44.4(4) 1_445 .
N1 Zn1 N1 C1 79.9(4) 5 .
N1 C2 N2 C3 -0.3(5) . .
N1 C2 N2 C4 -173.5(4) . .
C1 C3 N2 C2 0.5(5) . .
C1 C3 N2 C4 173.7(4) . .
C5 C4 N2 C2 -45.7(6) . .
C6 C4 N2 C2 131.8(5) . .
C5 C4 N2 C3 142.4(4) . .
C6 C4 N2 C3 -40.2(6) . .
O2 C10 O1 Zn1 -15.3(7) . 1_665
C9 C10 O1 Zn1 161.3(3) . 1_665
